data_1561397
loop_
_publ_author_name
'Kim, Myojeong'
'You, Euna'
'Park, Seongjin'
'Hong, Sungwoo'

_publ_section_title
;
 Divergent Reactivity of Sulfinates with Pyridinium Salts Based on One-
 versus Two-Electron Pathways
;
_journal_name_full 'Chemical Science'
_journal_paper_doi 10.1039/D1SC00776A
_journal_year 2021
_chemical_formula_moiety 'C19 H14 F3 N O2 S'
_chemical_formula_sum 'C19 H14 F3 N O2 S'
_chemical_formula_weight 377.37
_space_group_crystal_system monoclinic
_space_group_IT_number 14
_space_group_name_Hall '-P 2ybc'
_space_group_name_H-M_alt 'P 1 21/c 1'
_atom_sites_solution_hydrogens geom
_audit_creation_method SHELXL-2018/3
_audit_update_record
;
2021-01-20 deposited with the CCDC.	2021-03-31 downloaded from the CCDC.
;
_cell_angle_alpha 90
_cell_angle_beta 97.371(4)
_cell_angle_gamma 90
_cell_formula_units_Z 4
_cell_length_a 15.1971(18)
_cell_length_b 15.1809(16)
_cell_length_c 7.5348(9)
_cell_measurement_reflns_used 8719
_cell_measurement_temperature 173(2)
_cell_measurement_theta_max 26.28
_cell_measurement_theta_min 2.70
_cell_volume 1724.0(3)
_computing_cell_refinement 'Bruker APEXIII'
_computing_data_collection 'Bruker APEXIII'
_computing_data_reduction 'Bruker SAINT'
_computing_molecular_graphics ORTEP
_computing_publication_material CIFTAB
_computing_structure_refinement SHELXL
_computing_structure_solution SHELXS
_diffrn_ambient_temperature 173(2)
_diffrn_measured_fraction_theta_full 0.995
_diffrn_measured_fraction_theta_max 0.994
_diffrn_measurement_device_type 'Bruker PHOTON II'
_diffrn_measurement_method 'phi and omega scans'
_diffrn_radiation_type MoK\a
_diffrn_radiation_wavelength 0.71073
_diffrn_reflns_av_R_equivalents 0.1085
_diffrn_reflns_av_unetI/netI 0.0508
_diffrn_reflns_Laue_measured_fraction_full 0.995
_diffrn_reflns_Laue_measured_fraction_max 0.994
_diffrn_reflns_limit_h_max 18
_diffrn_reflns_limit_h_min -19
_diffrn_reflns_limit_k_max 19
_diffrn_reflns_limit_k_min -18
_diffrn_reflns_limit_l_max 9
_diffrn_reflns_limit_l_min -9
_diffrn_reflns_number 40338
_diffrn_reflns_point_group_measured_fraction_full 0.995
_diffrn_reflns_point_group_measured_fraction_max 0.994
_diffrn_reflns_theta_full 25.242
_diffrn_reflns_theta_max 26.474
_diffrn_reflns_theta_min 3.005
_diffrn_source 'fine-focus sealed tube'
_exptl_absorpt_coefficient_mu 0.232
_exptl_absorpt_correction_T_max 0.7454
_exptl_absorpt_correction_T_min 0.5838
_exptl_absorpt_correction_type multi-scan
_exptl_absorpt_process_details SADABS
_exptl_crystal_colour colourless
_exptl_crystal_density_diffrn 1.454
_exptl_crystal_description plate
_exptl_crystal_F_000 776
_exptl_crystal_size_max 0.134
_exptl_crystal_size_mid 0.054
_exptl_crystal_size_min 0.032
_refine_diff_density_max 0.558
_refine_diff_density_min -0.405
_refine_diff_density_rms 0.097
_refine_ls_extinction_method none
_refine_ls_goodness_of_fit_ref 1.210
_refine_ls_hydrogen_treatment constr
_refine_ls_matrix_type full
_refine_ls_number_parameters 311
_refine_ls_number_reflns 3551
_refine_ls_number_restraints 421
_refine_ls_restrained_S_all 1.150
_refine_ls_R_factor_all 0.1277
_refine_ls_R_factor_gt 0.1108
_refine_ls_shift/su_max 0.010
_refine_ls_shift/su_mean 0.000
_refine_ls_structure_factor_coef Fsqd
_refine_ls_weighting_details 'w=1/[\s^2^(Fo^2^)+11.5275P] where P=(Fo^2^+2Fc^2^)/3'
_refine_ls_weighting_scheme calc
_refine_ls_wR_factor_gt 0.1984
_refine_ls_wR_factor_ref 0.2055
_reflns_Friedel_coverage 0.000
_reflns_number_gt 3012
_reflns_number_total 3551
_reflns_threshold_expression 'I > 2\s(I)'
_cod_data_source_file d1sc00776a2.cif
_cod_data_source_block A20275O_014
_cod_depositor_comments
;
The following automatic conversions were performed:

data item '_exptl_absorpt_correction_type' value 'MULTI-SCAN' was
changed to 'multi-scan' in accordance with the
/home/data/users/saulius/crontab/automatic-downloads/rss-feeds/RSC/lib/dictionaries/cif_core.dic
dictionary named 'cif_core.dic' version 2.4.2 last updated on
2011-04-26.

Automatic conversion script
Id: cif_fix_values 7556 2019-12-06 15:28:31Z antanas 
;
_cod_original_sg_symbol_H-M 'P 21/c'
_cod_database_code 1561397
_shelx_shelxl_version_number 2018/3
_shelx_space_group_comment
;
The symmetry employed for this shelxl refinement is uniquely defined
by the following loop, which should always be used as a source of
symmetry information in preference to the above space-group names.
They are only intended as comments.
;
_shelx_estimated_absorpt_t_min 0.970
_shelx_estimated_absorpt_t_max 0.993

loop_
_space_group_symop_operation_xyz
'x, y, z'
'-x, y+1/2, -z+1/2'
'-x, -y, -z'
'x, -y-1/2, z-1/2'

loop_
_atom_site_label
_atom_site_type_symbol
_atom_site_fract_x
_atom_site_fract_y
_atom_site_fract_z
_atom_site_U_iso_or_equiv
_atom_site_adp_type
_atom_site_occupancy
_atom_site_site_symmetry_order
_atom_site_calc_flag
_atom_site_refinement_flags_posn
_atom_site_refinement_flags_adp
_atom_site_refinement_flags_occupancy
_atom_site_disorder_assembly
_atom_site_disorder_group
C1 C 0.8335(5) 0.4341(6) 1.1187(9) 0.0531(19) Uani 1 1 d . . . . .
H1A H 0.801341 0.469828 1.197645 0.080 Uiso 1 1 calc R U . . .
H1B H 0.887724 0.464878 1.096891 0.080 Uiso 1 1 calc R U . . .
H1C H 0.848971 0.377168 1.175598 0.080 Uiso 1 1 calc R U . . .
C2 C 0.7748(4) 0.4192(4) 0.9414(7) 0.0296(13) Uani 1 1 d . . . . .
C3 C 0.7985(4) 0.3579(4) 0.8193(8) 0.0322(13) Uani 1 1 d . . . . .
H3 H 0.850761 0.323882 0.848700 0.039 Uiso 1 1 calc R U . . .
C4 C 0.7480(3) 0.3455(4) 0.6574(7) 0.0252(11) Uani 1 1 d . . . . .
H4 H 0.765059 0.303297 0.575132 0.030 Uiso 1 1 calc R U . . .
C5 C 0.6713(3) 0.3954(3) 0.6146(7) 0.0190(10) Uani 1 1 d . . . . .
C6 C 0.6454(3) 0.4555(3) 0.7363(7) 0.0229(11) Uani 1 1 d . . . . .
H6 H 0.592118 0.488215 0.708525 0.028 Uiso 1 1 calc R U . . .
C7 C 0.6978(4) 0.4675(3) 0.8986(7) 0.0258(12) Uani 1 1 d . . . . .
H7 H 0.680798 0.509337 0.981498 0.031 Uiso 1 1 calc R U . . .
S8 S 0.60715(8) 0.38052(8) 0.40597(16) 0.0184(3) Uani 1 1 d . . . . .
O9 O 0.6627(2) 0.3417(3) 0.2880(5) 0.0277(9) Uani 1 1 d . . . . .
O10 O 0.5621(2) 0.4618(2) 0.3562(5) 0.0260(8) Uani 1 1 d . . . . .
C11 C 0.5253(3) 0.3011(3) 0.4430(6) 0.0156(10) Uani 1 1 d . . . . .
C12 C 0.5449(4) 0.2129(3) 0.4301(7) 0.0240(11) Uani 1 1 d . . . . .
H12 H 0.601490 0.193864 0.404931 0.029 Uiso 1 1 calc R U . . .
C13 C 0.4794(4) 0.1537(4) 0.4551(7) 0.0276(12) Uani 1 1 d . . . . .
H13 H 0.492851 0.092795 0.448515 0.033 Uiso 1 1 calc R U . . .
N14 N 0.3985(3) 0.1758(3) 0.4879(6) 0.0240(10) Uani 1 1 d . . . . .
C15 C 0.3794(3) 0.2623(3) 0.5003(6) 0.0193(10) Uani 1 1 d . . . . .
C16 C 0.4426(3) 0.3267(3) 0.4801(6) 0.0191(10) Uani 1 1 d . . . . .
H16 H 0.428911 0.387357 0.491651 0.023 Uiso 1 1 calc R U . . .
C17 C 0.2870(3) 0.2830(3) 0.5295(7) 0.0224(11) Uani 1 1 d . . . . .
C18 C 0.2546(4) 0.3686(4) 0.5174(8) 0.0332(13) Uani 1 1 d . . . . .
H18 H 0.293141 0.415463 0.495025 0.040 Uiso 1 1 calc R U . . .
C19 C 0.1675(4) 0.3869(5) 0.5374(9) 0.0400(15) Uani 1 1 d . . . . .
H19 H 0.146443 0.445870 0.526675 0.048 Uiso 1 1 calc R U . . .
C20 C 0.1111(4) 0.3206(4) 0.5725(8) 0.0320(13) Uani 1 1 d . . . . .
C21 C 0.1427(4) 0.2348(4) 0.5875(8) 0.0346(14) Uani 1 1 d . . . . .
H21 H 0.104116 0.188164 0.611228 0.042 Uiso 1 1 calc R U . . .
C22 C 0.2294(4) 0.2171(4) 0.5683(8) 0.0304(13) Uani 1 1 d . . . . .
H22 H 0.250513 0.158260 0.581793 0.036 Uiso 1 1 calc R U . . .
C23 C 0.0164(19) 0.3418(16) 0.593(4) 0.038(2) Uani 0.550(15) 1 d D U P A 1
F24 F -0.0225(6) 0.3918(11) 0.4626(14) 0.052(2) Uani 0.550(15) 1 d D U P A 1
F25 F 0.0133(7) 0.3880(9) 0.7505(16) 0.043(2) Uani 0.550(15) 1 d D U P A 1
F26 F -0.0331(6) 0.2700(6) 0.608(2) 0.045(2) Uani 0.550(15) 1 d D U P A 1
C23B C 0.020(6) 0.333(4) 0.604(11) 0.041(3) Uani 0.252(13) 1 d . U P A 2
F24B F -0.0320(12) 0.3422(18) 0.441(3) 0.049(3) Uani 0.252(13) 1 d . U P A 2
F25B F 0.0070(15) 0.4090(14) 0.685(3) 0.044(3) Uani 0.252(13) 1 d . U P A 2
F26B F -0.0196(15) 0.2698(15) 0.686(3) 0.047(3) Uani 0.252(13) 1 d . U P A 2
C23C C 0.016(2) 0.3489(17) 0.594(4) 0.042(3) Uani 0.197(13) 1 d D U P A 3
F24C F -0.0133(15) 0.4254(15) 0.527(4) 0.045(4) Uani 0.197(13) 1 d D U P A 3
F25C F 0.0110(18) 0.351(2) 0.776(2) 0.046(4) Uani 0.197(13) 1 d D U P A 3
F26C F -0.0413(17) 0.2867(16) 0.530(4) 0.047(4) Uani 0.197(13) 1 d D U P A 3

loop_
_atom_site_aniso_label
_atom_site_aniso_U_11
_atom_site_aniso_U_22
_atom_site_aniso_U_33
_atom_site_aniso_U_23
_atom_site_aniso_U_13
_atom_site_aniso_U_12
C1 0.045(4) 0.076(5) 0.034(4) -0.003(4) -0.011(3) -0.015(4)
C2 0.025(3) 0.039(3) 0.024(3) 0.001(2) 0.000(2) -0.013(2)
C3 0.021(3) 0.044(4) 0.032(3) 0.008(3) 0.004(2) 0.008(2)
C4 0.027(3) 0.029(3) 0.021(3) -0.003(2) 0.006(2) 0.005(2)
C5 0.021(2) 0.013(2) 0.023(3) -0.0005(19) 0.005(2) -0.0040(19)
C6 0.026(3) 0.012(2) 0.031(3) 0.006(2) 0.007(2) 0.002(2)
C7 0.036(3) 0.017(2) 0.025(3) -0.002(2) 0.006(2) -0.006(2)
S8 0.0211(6) 0.0188(6) 0.0157(6) 0.0025(5) 0.0039(4) -0.0001(5)
O9 0.031(2) 0.035(2) 0.0181(18) -0.0045(16) 0.0084(16) -0.0023(17)
O10 0.030(2) 0.0212(19) 0.026(2) 0.0091(16) 0.0006(16) 0.0020(16)
C11 0.024(2) 0.017(2) 0.005(2) 0.0020(17) -0.0023(18) -0.0048(19)
C12 0.025(3) 0.027(3) 0.021(3) -0.007(2) 0.004(2) 0.002(2)
C13 0.041(3) 0.018(3) 0.025(3) 0.000(2) 0.005(2) 0.004(2)
N14 0.033(3) 0.015(2) 0.023(2) -0.0005(18) 0.0035(19) -0.0014(18)
C15 0.025(3) 0.018(2) 0.015(2) 0.0011(19) 0.002(2) 0.001(2)
C16 0.024(3) 0.015(2) 0.019(2) 0.0031(19) 0.004(2) 0.0007(19)
C17 0.027(3) 0.024(3) 0.015(2) 0.000(2) 0.000(2) -0.004(2)
C18 0.028(3) 0.022(3) 0.051(4) -0.006(3) 0.011(3) -0.005(2)
C19 0.030(3) 0.041(4) 0.050(4) -0.005(3) 0.009(3) 0.001(3)
C20 0.023(3) 0.048(4) 0.025(3) -0.006(3) 0.003(2) -0.004(3)
C21 0.028(3) 0.034(3) 0.041(3) 0.005(3) 0.004(3) -0.010(3)
C22 0.030(3) 0.028(3) 0.033(3) 0.007(2) 0.004(2) 0.002(2)
C23 0.031(3) 0.043(4) 0.040(4) -0.004(3) 0.008(3) -0.002(3)
F24 0.035(4) 0.059(5) 0.059(4) 0.001(4) -0.005(3) 0.010(4)
F25 0.034(3) 0.046(5) 0.050(4) -0.006(4) 0.015(4) 0.006(4)
F26 0.028(4) 0.058(4) 0.049(5) -0.005(4) 0.006(4) -0.012(3)
C23B 0.036(4) 0.045(4) 0.043(4) -0.002(3) 0.006(3) -0.001(4)
F24B 0.038(5) 0.055(6) 0.052(5) 0.001(5) -0.003(4) 0.005(5)
F25B 0.036(5) 0.048(5) 0.050(6) -0.002(5) 0.011(5) 0.005(5)
F26B 0.037(6) 0.058(5) 0.046(6) 0.003(5) 0.010(5) -0.003(5)
C23C 0.036(4) 0.045(4) 0.044(4) -0.002(4) 0.006(3) 0.000(3)
F24C 0.035(6) 0.046(5) 0.054(6) -0.004(5) 0.004(5) 0.004(5)
F25C 0.037(6) 0.054(6) 0.050(5) 0.000(5) 0.012(5) 0.001(6)
F26C 0.037(6) 0.052(6) 0.050(6) 0.001(5) 0.002(6) -0.007(5)

loop_
_atom_type_symbol
_atom_type_description
_atom_type_scat_dispersion_real
_atom_type_scat_dispersion_imag
_atom_type_scat_source
C C 0.0033 0.0016 'International Tables Vol C Tables 4.2.6.8 and 6.1.1.4'
H H 0.0000 0.0000 'International Tables Vol C Tables 4.2.6.8 and 6.1.1.4'
N N 0.0061 0.0033 'International Tables Vol C Tables 4.2.6.8 and 6.1.1.4'
O O 0.0106 0.0060 'International Tables Vol C Tables 4.2.6.8 and 6.1.1.4'
F F 0.0171 0.0103 'International Tables Vol C Tables 4.2.6.8 and 6.1.1.4'
S S 0.1246 0.1234 'International Tables Vol C Tables 4.2.6.8 and 6.1.1.4'

loop_
_geom_angle_atom_site_label_1
_geom_angle_atom_site_label_2
_geom_angle_atom_site_label_3
_geom_angle
_geom_angle_site_symmetry_1
_geom_angle_site_symmetry_3
_geom_angle_publ_flag
C2 C1 H1A 109.5 . . ?
C2 C1 H1B 109.5 . . ?
H1A C1 H1B 109.5 . . ?
C2 C1 H1C 109.5 . . ?
H1A C1 H1C 109.5 . . ?
H1B C1 H1C 109.5 . . ?
C7 C2 C3 118.9(5) . . ?
C7 C2 C1 120.5(6) . . ?
C3 C2 C1 120.6(6) . . ?
C4 C3 C2 121.4(5) . . ?
C4 C3 H3 119.3 . . ?
C2 C3 H3 119.3 . . ?
C3 C4 C5 119.2(5) . . ?
C3 C4 H4 120.4 . . ?
C5 C4 H4 120.4 . . ?
C6 C5 C4 120.4(5) . . ?
C6 C5 S8 120.3(4) . . ?
C4 C5 S8 119.3(4) . . ?
C7 C6 C5 119.4(5) . . ?
C7 C6 H6 120.3 . . ?
C5 C6 H6 120.3 . . ?
C6 C7 C2 120.7(5) . . ?
C6 C7 H7 119.6 . . ?
C2 C7 H7 119.6 . . ?
O9 S8 O10 119.4(2) . . ?
O9 S8 C5 107.8(2) . . ?
O10 S8 C5 108.3(2) . . ?
O9 S8 C11 107.4(2) . . ?
O10 S8 C11 107.6(2) . . ?
C5 S8 C11 105.4(2) . . ?
C16 C11 C12 120.0(4) . . ?
C16 C11 S8 121.0(4) . . ?
C12 C11 S8 119.0(4) . . ?
C13 C12 C11 117.4(5) . . ?
C13 C12 H12 121.3 . . ?
C11 C12 H12 121.3 . . ?
N14 C13 C12 124.4(5) . . ?
N14 C13 H13 117.8 . . ?
C12 C13 H13 117.8 . . ?
C13 N14 C15 118.1(4) . . ?
N14 C15 C16 121.2(5) . . ?
N14 C15 C17 115.6(4) . . ?
C16 C15 C17 123.2(4) . . ?
C11 C16 C15 118.9(4) . . ?
C11 C16 H16 120.5 . . ?
C15 C16 H16 120.5 . . ?
C22 C17 C18 117.5(5) . . ?
C22 C17 C15 121.0(5) . . ?
C18 C17 C15 121.5(5) . . ?
C19 C18 C17 121.2(5) . . ?
C19 C18 H18 119.4 . . ?
C17 C18 H18 119.4 . . ?
C20 C19 C18 120.4(6) . . ?
C20 C19 H19 119.8 . . ?
C18 C19 H19 119.8 . . ?
C19 C20 C21 119.2(5) . . ?
C19 C20 C23B 125(3) . . ?
C21 C20 C23B 116(3) . . ?
C19 C20 C23 119.6(10) . . ?
C21 C20 C23 121.3(10) . . ?
C19 C20 C23C 115.7(11) . . ?
C21 C20 C23C 125.2(11) . . ?
C22 C21 C20 120.2(5) . . ?
C22 C21 H21 119.9 . . ?
C20 C21 H21 119.9 . . ?
C21 C22 C17 121.5(5) . . ?
C21 C22 H22 119.2 . . ?
C17 C22 H22 119.2 . . ?
F24 C23 F26 109(2) . . ?
F24 C23 F25 106.6(18) . . ?
F26 C23 F25 105.1(19) . . ?
F24 C23 C20 112.8(19) . . ?
F26 C23 C20 113.0(17) . . ?
F25 C23 C20 109.6(19) . . ?
F25B C23B F26B 108(6) . . ?
F25B C23B F24B 103(4) . . ?
F26B C23B F24B 104(6) . . ?
F25B C23B C20 113(6) . . ?
F26B C23B C20 119(5) . . ?
F24B C23B C20 109(6) . . ?
F24C C23C F26C 108(2) . . ?
F24C C23C F25C 107(2) . . ?
F26C C23C F25C 105(2) . . ?
F24C C23C C20 119(2) . . ?
F26C C23C C20 110(2) . . ?
F25C C23C C20 107(2) . . ?

loop_
_geom_bond_atom_site_label_1
_geom_bond_atom_site_label_2
_geom_bond_distance
_geom_bond_site_symmetry_2
_geom_bond_publ_flag
C1 C2 1.525(8) . ?
C1 H1A 0.9800 . ?
C1 H1B 0.9800 . ?
C1 H1C 0.9800 . ?
C2 C7 1.383(8) . ?
C2 C3 1.388(8) . ?
C3 C4 1.368(8) . ?
C3 H3 0.9500 . ?
C4 C5 1.393(7) . ?
C4 H4 0.9500 . ?
C5 C6 1.386(7) . ?
C5 S8 1.755(5) . ?
C6 C7 1.383(7) . ?
C6 H6 0.9500 . ?
C7 H7 0.9500 . ?
S8 O9 1.430(4) . ?
S8 O10 1.438(4) . ?
S8 C11 1.780(5) . ?
C11 C16 1.377(7) . ?
C11 C12 1.378(7) . ?
C12 C13 1.371(8) . ?
C12 H12 0.9500 . ?
C13 N14 1.328(7) . ?
C13 H13 0.9500 . ?
N14 C15 1.351(6) . ?
C15 C16 1.393(7) . ?
C15 C17 1.483(7) . ?
C16 H16 0.9500 . ?
C17 C22 1.384(7) . ?
C17 C18 1.389(7) . ?
C18 C19 1.380(8) . ?
C18 H18 0.9500 . ?
C19 C20 1.370(9) . ?
C19 H19 0.9500 . ?
C20 C21 1.388(9) . ?
C20 C23B 1.44(8) . ?
C20 C23 1.50(3) . ?
C20 C23C 1.53(3) . ?
C21 C22 1.371(8) . ?
C21 H21 0.9500 . ?
C22 H22 0.9500 . ?
C23 F24 1.32(2) . ?
C23 F26 1.34(3) . ?
C23 F25 1.38(3) . ?
C23B F25B 1.33(8) . ?
C23B F26B 1.33(8) . ?
C23B F24B 1.38(8) . ?
C23C F24C 1.32(2) . ?
C23C F26C 1.34(3) . ?
C23C F25C 1.38(3) . ?

loop_
_geom_torsion_atom_site_label_1
_geom_torsion_atom_site_label_2
_geom_torsion_atom_site_label_3
_geom_torsion_atom_site_label_4
_geom_torsion
_geom_torsion_site_symmetry_1
_geom_torsion_site_symmetry_2
_geom_torsion_site_symmetry_3
_geom_torsion_site_symmetry_4
_geom_torsion_publ_flag
C7 C2 C3 C4 1.0(9) . . . . ?
C1 C2 C3 C4 -178.1(6) . . . . ?
C2 C3 C4 C5 0.0(9) . . . . ?
C3 C4 C5 C6 -1.5(8) . . . . ?
C3 C4 C5 S8 179.3(4) . . . . ?
C4 C5 C6 C7 2.0(7) . . . . ?
S8 C5 C6 C7 -178.7(4) . . . . ?
C5 C6 C7 C2 -1.0(8) . . . . ?
C3 C2 C7 C6 -0.5(8) . . . . ?
C1 C2 C7 C6 178.7(5) . . . . ?
C6 C5 S8 O9 159.4(4) . . . . ?
C4 C5 S8 O9 -21.4(5) . . . . ?
C6 C5 S8 O10 28.8(5) . . . . ?
C4 C5 S8 O10 -151.9(4) . . . . ?
C6 C5 S8 C11 -86.1(4) . . . . ?
C4 C5 S8 C11 93.1(4) . . . . ?
O9 S8 C11 C16 -151.0(4) . . . . ?
O10 S8 C11 C16 -21.2(4) . . . . ?
C5 S8 C11 C16 94.3(4) . . . . ?
O9 S8 C11 C12 27.5(4) . . . . ?
O10 S8 C11 C12 157.3(4) . . . . ?
C5 S8 C11 C12 -87.2(4) . . . . ?
C16 C11 C12 C13 0.1(7) . . . . ?
S8 C11 C12 C13 -178.4(4) . . . . ?
C11 C12 C13 N14 1.1(8) . . . . ?
C12 C13 N14 C15 -1.0(8) . . . . ?
C13 N14 C15 C16 -0.3(7) . . . . ?
C13 N14 C15 C17 177.5(4) . . . . ?
C12 C11 C16 C15 -1.3(7) . . . . ?
S8 C11 C16 C15 177.2(4) . . . . ?
N14 C15 C16 C11 1.4(7) . . . . ?
C17 C15 C16 C11 -176.2(4) . . . . ?
N14 C15 C17 C22 9.4(7) . . . . ?
C16 C15 C17 C22 -172.9(5) . . . . ?
N14 C15 C17 C18 -170.0(5) . . . . ?
C16 C15 C17 C18 7.8(8) . . . . ?
C22 C17 C18 C19 -2.1(9) . . . . ?
C15 C17 C18 C19 177.3(5) . . . . ?
C17 C18 C19 C20 1.0(10) . . . . ?
C18 C19 C20 C21 -0.1(9) . . . . ?
C18 C19 C20 C23B 177(4) . . . . ?
C18 C19 C20 C23 -179.8(14) . . . . ?
C18 C19 C20 C23C 179.4(14) . . . . ?
C19 C20 C21 C22 0.3(9) . . . . ?
C23B C20 C21 C22 -177(4) . . . . ?
C23 C20 C21 C22 -179.9(14) . . . . ?
C23C C20 C21 C22 -179.1(16) . . . . ?
C20 C21 C22 C17 -1.5(9) . . . . ?
C18 C17 C22 C21 2.4(8) . . . . ?
C15 C17 C22 C21 -177.0(5) . . . . ?
C19 C20 C23 F24 49(3) . . . . ?
C21 C20 C23 F24 -130.9(16) . . . . ?
C19 C20 C23 F26 173.3(14) . . . . ?
C21 C20 C23 F26 -6(3) . . . . ?
C19 C20 C23 F25 -69.8(18) . . . . ?
C21 C20 C23 F25 110.4(16) . . . . ?
C19 C20 C23B F25B -33(7) . . . . ?
C21 C20 C23B F25B 144(4) . . . . ?
C19 C20 C23B F26B -161(4) . . . . ?
C21 C20 C23B F26B 16(8) . . . . ?
C19 C20 C23B F24B 81(5) . . . . ?
C21 C20 C23B F24B -102(4) . . . . ?
C19 C20 C23C F24C 20(3) . . . . ?
C21 C20 C23C F24C -160(2) . . . . ?
C19 C20 C23C F26C 145.8(19) . . . . ?
C21 C20 C23C F26C -35(3) . . . . ?
C19 C20 C23C F25C -101(2) . . . . ?
C21 C20 C23C F25C 78(2) . . . . ?
